data_4119002
loop_
_publ_author_name
'Tao Xu'
'Haye Min Ko'
'Nikolas A. Savage'
'Guangbin Dong'

_publ_section_title
;
 Highly Enantioselective Rh-Catalyzed Carboacylation of Olefins: Efficient
 Syntheses of Chiral Poly-Fused Rings
;
_journal_name_full 'Journal of the American Chemical Society'
_journal_page_first 20005
_journal_page_last 20008
_journal_paper_doi 10.1021/ja309978c
_journal_volume 134
_journal_year 2012
_chemical_absolute_configuration syn
_chemical_formula_moiety 'C17 H26 O2'
_chemical_formula_sum 'C17 H26 O2'
_chemical_formula_weight 262.38
_chemical_name_systematic
;
 ?
;
_space_group_IT_number 19
_symmetry_cell_setting orthorhombic
_symmetry_space_group_name_Hall 'P 2ac 2ab'
_symmetry_space_group_name_H-M 'P 21 21 21'
_atom_sites_solution_hydrogens geom
_atom_sites_solution_primary direct
_atom_sites_solution_secondary difmap
_audit_creation_method SHELXL-97
_cell_angle_alpha 90.00
_cell_angle_beta 90.00
_cell_angle_gamma 90.00
_cell_formula_units_Z 4
_cell_length_a 6.855(3)
_cell_length_b 11.073(5)
_cell_length_c 18.409(8)
_cell_measurement_reflns_used 12172
_cell_measurement_temperature 153(2)
_cell_measurement_theta_max 25.0
_cell_measurement_theta_min 3.0
_cell_volume 1397.3(11)
_computing_cell_refinement 'CrystalClear (Rigaku Inc., 2008)'
_computing_data_collection 'CrystalClear (Rigaku Inc., 2008)'
_computing_data_reduction 'CrystalClear (Rigaku Inc., 2008)'
_computing_molecular_graphics 'XP SHELXTL/PC, Siemens Analytical'
_computing_structure_refinement 'XL SHELXTL/PC, Siemens Analytical'
_computing_structure_solution
;

SIR97 - Altomare A., Burla M.C., Camalli M., Cascarano G.L., Giacovazzo C., 
Guagliardi A., Moliterni A.G.G., Polidori G.,Spagna R.
;
_diffrn_ambient_temperature 153(2)
_diffrn_measured_fraction_theta_full 0.999
_diffrn_measured_fraction_theta_max 0.999
_diffrn_measurement_device_type 'Rigaku SCX-Mini with Mercury 2 CCD'
_diffrn_measurement_method \w-scans
_diffrn_radiation_monochromator graphite
_diffrn_radiation_source 'fine-focus sealed tube'
_diffrn_radiation_type MoK\a
_diffrn_radiation_wavelength 0.71075
_diffrn_reflns_av_R_equivalents 0.1482
_diffrn_reflns_av_sigmaI/netI 0.2822
_diffrn_reflns_limit_h_max 7
_diffrn_reflns_limit_h_min -8
_diffrn_reflns_limit_k_max 13
_diffrn_reflns_limit_k_min -13
_diffrn_reflns_limit_l_max 21
_diffrn_reflns_limit_l_min -19
_diffrn_reflns_number 6571
_diffrn_reflns_theta_full 25.00
_diffrn_reflns_theta_max 25.00
_diffrn_reflns_theta_min 2.15
_exptl_absorpt_coefficient_mu 0.079
_exptl_absorpt_correction_type none
_exptl_absorpt_process_details
;
 
;
_exptl_crystal_colour colorless
_exptl_crystal_density_diffrn 1.247
_exptl_crystal_description needles
_exptl_crystal_F_000 576
_exptl_crystal_size_max 0.60
_exptl_crystal_size_mid 0.06
_exptl_crystal_size_min 0.03
_refine_diff_density_max 0.292
_refine_diff_density_min -0.268
_refine_diff_density_rms 0.069
_refine_ls_abs_structure_details 'Flack H D (1983), Acta Cryst. A39, 876-881'
_refine_ls_abs_structure_Flack 0(5)
_refine_ls_extinction_method none
_refine_ls_goodness_of_fit_ref 0.963
_refine_ls_hydrogen_treatment constr
_refine_ls_matrix_type full
_refine_ls_number_parameters 172
_refine_ls_number_reflns 2433
_refine_ls_number_restraints 0
_refine_ls_restrained_S_all 0.963
_refine_ls_R_factor_all 0.2127
_refine_ls_R_factor_gt 0.0824
_refine_ls_shift/su_max 0.007
_refine_ls_shift/su_mean 0.002
_refine_ls_structure_factor_coef Fsqd
_refine_ls_weighting_details 'calc w=1/[\s^2^(Fo^2^)+(0.0219P)^2^] where P=(Fo^2^+2Fc^2^)/3'
_refine_ls_weighting_scheme calc
_refine_ls_wR_factor_gt 0.1461
_refine_ls_wR_factor_ref 0.1822
_reflns_number_gt 724
_reflns_number_total 2433
_reflns_threshold_expression >2sigma(I)
_cod_data_source_file ja309978c_si_005.cif
_cod_data_source_block shelxl
_cod_original_cell_volume 1397.4(11)
_cod_database_code 4119002

loop_
_symmetry_equiv_pos_as_xyz
'x, y, z'
'-x+1/2, -y, z+1/2'
'x+1/2, -y+1/2, -z'
'-x, y+1/2, -z+1/2'

loop_
_atom_site_label
_atom_site_type_symbol
_atom_site_fract_x
_atom_site_fract_y
_atom_site_fract_z
_atom_site_U_iso_or_equiv
_atom_site_adp_type
_atom_site_occupancy
_atom_site_symmetry_multiplicity
_atom_site_calc_flag
_atom_site_refinement_flags
C1 C -0.0500(11) 0.1261(7) 0.7688(5) 0.039(2) Uani 1 1 d .
H1 H -0.1334 0.1808 0.7387 0.047 Uiso 1 1 calc R
C2 C 0.0225(13) 0.0287(7) 0.7214(4) 0.048(2) Uani 1 1 d .
H2A H -0.0868 -0.0047 0.6926 0.057 Uiso 1 1 calc R
H2B H 0.0767 -0.0373 0.7517 0.057 Uiso 1 1 calc R
C3 C 0.1773(12) 0.0752(8) 0.6713(5) 0.053(3) Uani 1 1 d .
H3A H 0.1217 0.1402 0.6407 0.063 Uiso 1 1 calc R
H3B H 0.2198 0.0091 0.6387 0.063 Uiso 1 1 calc R
C4 C 0.3561(12) 0.1247(7) 0.7125(5) 0.051(3) Uani 1 1 d .
H4A H 0.4550 0.1545 0.6777 0.061 Uiso 1 1 calc R
H4B H 0.4157 0.0601 0.7423 0.061 Uiso 1 1 calc R
C5 C 0.2864(12) 0.2289(7) 0.7617(5) 0.044(2) Uani 1 1 d .
H5 H 0.2584 0.3002 0.7301 0.052 Uiso 1 1 calc R
C6 C 0.4560(11) 0.2653(7) 0.8159(4) 0.036(2) Uani 1 1 d .
H6A H 0.5378 0.1932 0.8251 0.043 Uiso 1 1 calc R
H6B H 0.5394 0.3265 0.7920 0.043 Uiso 1 1 calc R
C7 C 0.3876(14) 0.3156(9) 0.8888(5) 0.053(3) Uani 1 1 d .
C8 C 0.2159(11) 0.2613(7) 0.9250(5) 0.040(2) Uani 1 1 d .
H8A H 0.1163 0.3250 0.9321 0.048 Uiso 1 1 calc R
H8B H 0.2557 0.2322 0.9736 0.048 Uiso 1 1 calc R
C9 C 0.1201(12) 0.1529(6) 0.8820(5) 0.038(2) Uani 1 1 d .
C10 C -0.0981(12) 0.1340(7) 0.8940(4) 0.042(2) Uani 1 1 d .
H10A H -0.1214 0.0792 0.9356 0.050 Uiso 1 1 calc R
H10B H -0.1642 0.2119 0.9035 0.050 Uiso 1 1 calc R
C11 C 0.1075(13) 0.2029(6) 0.8051(4) 0.040(2) Uani 1 1 d .
H11 H 0.0446 0.2837 0.8113 0.048 Uiso 1 1 calc R
C12 C 0.2449(13) 0.0321(7) 0.8917(4) 0.039(2) Uani 1 1 d .
H12 H 0.3141 0.0187 0.8445 0.047 Uiso 1 1 calc R
C13 C 0.3993(13) 0.0369(7) 0.9489(5) 0.045(2) Uani 1 1 d .
H13A H 0.3361 0.0438 0.9971 0.054 Uiso 1 1 calc R
H13B H 0.4797 0.1101 0.9414 0.054 Uiso 1 1 calc R
C14 C 0.5359(12) -0.0770(7) 0.9487(5) 0.049(2) Uani 1 1 d .
H14A H 0.6092 -0.0810 0.9024 0.058 Uiso 1 1 calc R
H14B H 0.6310 -0.0714 0.9890 0.058 Uiso 1 1 calc R
C15 C 0.4128(13) -0.1886(7) 0.9575(4) 0.040(2) Uani 1 1 d .
H15A H 0.3558 -0.1899 1.0069 0.048 Uiso 1 1 calc R
H15B H 0.4959 -0.2612 0.9520 0.048 Uiso 1 1 calc R
C16 C 0.2501(12) -0.1922(7) 0.9016(4) 0.046(3) Uani 1 1 d .
H16A H 0.3072 -0.1985 0.8524 0.055 Uiso 1 1 calc R
H16B H 0.1684 -0.2647 0.9099 0.055 Uiso 1 1 calc R
C17 C 0.1250(11) -0.0816(6) 0.9058(5) 0.041(2) Uani 1 1 d .
H17A H 0.0646 -0.0765 0.9545 0.050 Uiso 1 1 calc R
H17B H 0.0190 -0.0873 0.8694 0.050 Uiso 1 1 calc R
O1 O -0.1673(8) 0.0812(4) 0.8280(3) 0.0436(16) Uani 1 1 d .
O2 O 0.4837(9) 0.3889(5) 0.9210(4) 0.064(2) Uani 1 1 d .

loop_
_atom_site_aniso_label
_atom_site_aniso_U_11
_atom_site_aniso_U_22
_atom_site_aniso_U_33
_atom_site_aniso_U_23
_atom_site_aniso_U_13
_atom_site_aniso_U_12
C1 0.030(6) 0.035(5) 0.052(6) 0.002(5) -0.005(5) 0.004(4)
C2 0.062(7) 0.040(5) 0.042(6) -0.008(5) 0.000(5) -0.003(5)
C3 0.072(7) 0.049(5) 0.037(6) -0.006(5) -0.012(5) 0.024(6)
C4 0.039(6) 0.044(5) 0.071(7) 0.007(5) 0.007(5) -0.003(5)
C5 0.060(7) 0.030(5) 0.041(6) 0.014(4) 0.016(5) -0.008(5)
C6 0.041(6) 0.033(4) 0.033(5) -0.004(4) -0.005(4) -0.014(4)
C7 0.053(7) 0.051(6) 0.055(7) -0.001(6) -0.006(6) 0.008(6)
C8 0.022(5) 0.034(5) 0.063(7) -0.015(5) -0.002(5) 0.007(4)
C9 0.027(5) 0.018(4) 0.068(7) -0.010(4) 0.001(5) -0.001(4)
C10 0.056(6) 0.029(4) 0.041(6) -0.002(4) 0.013(5) 0.010(4)
C11 0.053(6) 0.021(4) 0.046(6) 0.006(4) -0.011(5) 0.014(4)
C12 0.045(6) 0.033(5) 0.039(6) 0.012(4) -0.002(5) -0.006(4)
C13 0.049(7) 0.027(5) 0.058(6) -0.003(4) 0.006(5) -0.005(5)
C14 0.037(6) 0.040(5) 0.068(7) -0.007(5) -0.021(5) 0.019(5)
C15 0.045(6) 0.036(5) 0.038(5) 0.004(4) -0.007(4) 0.000(5)
C16 0.058(7) 0.020(5) 0.059(7) -0.007(4) -0.002(5) 0.001(4)
C17 0.026(5) 0.031(4) 0.066(6) 0.003(5) 0.003(5) -0.006(5)
O1 0.047(4) 0.029(3) 0.055(4) -0.007(3) -0.006(3) -0.017(3)
O2 0.059(5) 0.059(4) 0.074(5) -0.009(4) -0.012(4) -0.029(4)

loop_
_atom_type_symbol
_atom_type_description
_atom_type_scat_dispersion_real
_atom_type_scat_dispersion_imag
_atom_type_scat_source
C C 0.0033 0.0016 'International Tables Vol C Tables 4.2.6.8 and 6.1.1.4'
H H 0.0000 0.0000 'International Tables Vol C Tables 4.2.6.8 and 6.1.1.4'
O O 0.0106 0.0060 'International Tables Vol C Tables 4.2.6.8 and 6.1.1.4'

loop_
_geom_angle_atom_site_label_1
_geom_angle_atom_site_label_2
_geom_angle_atom_site_label_3
_geom_angle
O1 C1 C2 112.5(6)
O1 C1 C11 104.7(6)
C2 C1 C11 115.3(7)
O1 C1 H1 108.0
C2 C1 H1 108.0
C11 C1 H1 108.0
C1 C2 C3 110.6(7)
C1 C2 H2A 109.5
C3 C2 H2A 109.5
C1 C2 H2B 109.5
C3 C2 H2B 109.5
H2A C2 H2B 108.1
C2 C3 C4 112.4(7)
C2 C3 H3A 109.1
C4 C3 H3A 109.1
C2 C3 H3B 109.1
C4 C3 H3B 109.1
H3A C3 H3B 107.9
C3 C4 C5 108.0(7)
C3 C4 H4A 110.1
C5 C4 H4A 110.1
C3 C4 H4B 110.1
C5 C4 H4B 110.1
H4A C4 H4B 108.4
C11 C5 C4 115.1(7)
C11 C5 C6 108.4(7)
C4 C5 C6 109.4(7)
C11 C5 H5 107.9
C4 C5 H5 107.9
C6 C5 H5 107.9
C7 C6 C5 114.9(7)
C7 C6 H6A 108.6
C5 C6 H6A 108.6
C7 C6 H6B 108.6
C5 C6 H6B 108.6
H6A C6 H6B 107.5
O2 C7 C8 119.2(8)
O2 C7 C6 120.8(9)
C8 C7 C6 119.5(8)
C7 C8 C9 114.4(7)
C7 C8 H8A 108.6
C9 C8 H8A 108.6
C7 C8 H8B 108.7
C9 C8 H8B 108.7
H8A C8 H8B 107.6
C11 C9 C10 97.4(7)
C11 C9 C8 102.3(6)
C10 C9 C8 116.1(6)
C11 C9 C12 116.0(7)
C10 C9 C12 113.2(6)
C8 C9 C12 110.9(6)
O1 C10 C9 105.0(6)
O1 C10 H10A 110.7
C9 C10 H10A 110.7
O1 C10 H10B 110.7
C9 C10 H10B 110.7
H10A C10 H10B 108.8
C5 C11 C9 121.5(8)
C5 C11 C1 117.0(7)
C9 C11 C1 104.2(7)
C5 C11 H11 104.1
C9 C11 H11 104.1
C1 C11 H11 104.1
C13 C12 C17 106.9(7)
C13 C12 C9 115.3(7)
C17 C12 C9 114.9(6)
C13 C12 H12 106.3
C17 C12 H12 106.3
C9 C12 H12 106.3
C12 C13 C14 113.1(7)
C12 C13 H13A 109.0
C14 C13 H13A 109.0
C12 C13 H13B 109.0
C14 C13 H13B 109.0
H13A C13 H13B 107.8
C15 C14 C13 108.9(7)
C15 C14 H14A 109.9
C13 C14 H14A 109.9
C15 C14 H14B 109.9
C13 C14 H14B 109.9
H14A C14 H14B 108.3
C14 C15 C16 111.1(7)
C14 C15 H15A 109.4
C16 C15 H15A 109.4
C14 C15 H15B 109.4
C16 C15 H15B 109.4
H15A C15 H15B 108.0
C17 C16 C15 111.4(7)
C17 C16 H16A 109.4
C15 C16 H16A 109.4
C17 C16 H16B 109.4
C15 C16 H16B 109.4
H16A C16 H16B 108.0
C16 C17 C12 111.0(6)
C16 C17 H17A 109.4
C12 C17 H17A 109.4
C16 C17 H17B 109.4
C12 C17 H17B 109.4
H17A C17 H17B 108.0
C10 O1 C1 108.5(6)

loop_
_geom_bond_atom_site_label_1
_geom_bond_atom_site_label_2
_geom_bond_distance
C1 O1 1.443(9)
C1 C2 1.473(9)
C1 C11 1.529(10)
C1 H1 1.0000
C2 C3 1.499(11)
C2 H2A 0.9900
C2 H2B 0.9900
C3 C4 1.542(11)
C3 H3A 0.9900
C3 H3B 0.9900
C4 C5 1.543(10)
C4 H4A 0.9900
C4 H4B 0.9900
C5 C11 1.492(11)
C5 C6 1.584(10)
C5 H5 1.0000
C6 C7 1.527(10)
C6 H6A 0.9900
C6 H6B 0.9900
C7 O2 1.202(10)
C7 C8 1.479(11)
C8 C9 1.581(10)
C8 H8A 0.9900
C8 H8B 0.9900
C9 C11 1.522(10)
C9 C10 1.526(10)
C9 C12 1.598(10)
C10 O1 1.428(9)
C10 H10A 0.9900
C10 H10B 0.9900
C11 H11 1.0000
C12 C13 1.494(11)
C12 C17 1.526(10)
C12 H12 1.0000
C13 C14 1.571(10)
C13 H13A 0.9900
C13 H13B 0.9900
C14 C15 1.505(11)
C14 H14A 0.9900
C14 H14B 0.9900
C15 C16 1.519(10)
C15 H15A 0.9900
C15 H15B 0.9900
C16 C17 1.497(10)
C16 H16A 0.9900
C16 H16B 0.9900
C17 H17A 0.9900
C17 H17B 0.9900

loop_
_geom_torsion_atom_site_label_1
_geom_torsion_atom_site_label_2
_geom_torsion_atom_site_label_3
_geom_torsion_atom_site_label_4
_geom_torsion
O1 C1 C2 C3 -167.5(7)
C11 C1 C2 C3 -47.5(10)
C1 C2 C3 C4 61.2(10)
C2 C3 C4 C5 -59.8(9)
C3 C4 C5 C11 46.8(9)
C3 C4 C5 C6 169.1(7)
C11 C5 C6 C7 -24.2(10)
C4 C5 C6 C7 -150.4(7)
C5 C6 C7 O2 -149.2(8)
C5 C6 C7 C8 39.4(11)
O2 C7 C8 C9 -171.4(8)
C6 C7 C8 C9 0.2(11)
C7 C8 C9 C11 -46.8(9)
C7 C8 C9 C10 -151.5(7)
C7 C8 C9 C12 77.5(9)
C11 C9 C10 O1 43.6(7)
C8 C9 C10 O1 151.2(7)
C12 C9 C10 O1 -78.9(8)
C4 C5 C11 C9 92.6(9)
C6 C5 C11 C9 -30.2(10)
C4 C5 C11 C1 -36.7(10)
C6 C5 C11 C1 -159.6(6)
C10 C9 C11 C5 -174.6(7)
C8 C9 C11 C5 66.5(9)
C12 C9 C11 C5 -54.3(10)
C10 C9 C11 C1 -39.9(7)
C8 C9 C11 C1 -158.8(6)
C12 C9 C11 C1 80.4(8)
O1 C1 C11 C5 160.8(6)
C2 C1 C11 C5 36.6(10)
O1 C1 C11 C9 23.7(8)
C2 C1 C11 C9 -100.5(8)
C11 C9 C12 C13 127.6(8)
C10 C9 C12 C13 -121.1(8)
C8 C9 C12 C13 11.5(10)
C11 C9 C12 C17 -107.4(9)
C10 C9 C12 C17 4.0(10)
C8 C9 C12 C17 136.5(7)
C17 C12 C13 C14 58.9(9)
C9 C12 C13 C14 -172.0(7)
C12 C13 C14 C15 -56.7(9)
C13 C14 C15 C16 52.9(9)
C14 C15 C16 C17 -56.7(9)
C15 C16 C17 C12 60.2(9)
C13 C12 C17 C16 -60.2(9)
C9 C12 C17 C16 170.4(7)
C9 C10 O1 C1 -31.1(7)
C2 C1 O1 C10 130.4(7)
C11 C1 O1 C10 4.5(8)
